data_4314013
loop_
_publ_author_name
'Takuya Matsumoto'
'Yohsuke Kamada'
'Toyonari Sugimoto'
'Toshiji Tada'
'Satoru Noguchi'
'Hiroyuki Nakazumi'
'Motoo Shiro'
'Harukazu Yoshino'
'Keizo Murata'

_publ_contact_author_email toyonari@iwate.riast.osakafu-u.ac.jp
_publ_contact_author_fax 0722-52-4175
_publ_contact_author_name 'T, Matsumoto'
_publ_contact_author_phone 0722-52-4175
_publ_section_title
;
 Electrical Conducting and Magnetic Properties of
 (Ethylenedithiotetrathiafulvalenothioquinone-1,3-diselenolemethide)2
 .FeBr4(GaBr4) Crystals with Two Different Interlayer Arrangements of
 Donor Molecules
;
_journal_name_full 'Inorganic Chemistry'
_journal_page_first 5192
_journal_page_last 5201
_journal_paper_doi 10.1021/ic030083v
_journal_volume 42
_journal_year 2003
_chemical_formula_moiety 'C11 H8 S7 Se2 1+, Br4 Fe1 1-'
_chemical_formula_sum 'C11 H8 Br4 Fe S7 Se2'
_chemical_formula_weight 897.99
_space_group_IT_number 2
_symmetry_cell_setting triclinic
_symmetry_Int_Tables_number 2
_symmetry_space_group_name_Hall '-P 1'
_symmetry_space_group_name_H-M 'P -1'
_cell_angle_alpha 69.300(9)
_cell_angle_beta 75.958(3)
_cell_angle_gamma 83.227(7)
_cell_formula_units_Z 2
_cell_length_a 8.721(2)
_cell_length_b 10.422(2)
_cell_length_c 14.181(2)
_cell_measurement_reflns_used 7166
_cell_measurement_temperature 296.2
_cell_measurement_theta_max 27.5
_cell_measurement_theta_min 2.1
_cell_volume 1168.9(4)
_computing_cell_refinement PROCESS-AUTO
_computing_data_collection PROCESS-AUTO
_computing_data_reduction 'teXsan Ver. 1.10'
_computing_publication_material 'teXsan Ver. 1.10'
_computing_structure_refinement 'teXsan Ver. 1.10'
_computing_structure_solution SIR92
_diffrn_detector_area_resol_mean 10.0
_diffrn_measured_fraction_theta_full 0.9817
_diffrn_measured_fraction_theta_max 0.9817
_diffrn_measurement_device_type 'Rigaku RAXIS-RAPID Imaging Plate'
_diffrn_measurement_method \w
_diffrn_radiation_type 'Mo K\a'
_diffrn_radiation_wavelength 0.7107
_diffrn_reflns_av_R_equivalents 0.042
_diffrn_reflns_limit_h_max 11
_diffrn_reflns_limit_h_min -11
_diffrn_reflns_limit_k_max 13
_diffrn_reflns_limit_k_min -13
_diffrn_reflns_limit_l_max 18
_diffrn_reflns_limit_l_min -17
_diffrn_reflns_number 10541
_diffrn_reflns_theta_full 27.48
_diffrn_reflns_theta_max 27.48
_exptl_absorpt_coefficient_mu 11.239
_exptl_absorpt_correction_T_max 0.570
_exptl_absorpt_correction_T_min 0.261
_exptl_absorpt_correction_type multi-scan
_exptl_absorpt_process_details '(Higashi, 1995)'
_exptl_crystal_colour black
_exptl_crystal_density_diffrn 2.551
_exptl_crystal_density_method 'not measured'
_exptl_crystal_description block
_exptl_crystal_size_max 0.100
_exptl_crystal_size_mid 0.100
_exptl_crystal_size_min 0.050
_refine_diff_density_max 2.90
_refine_diff_density_min -1.26
_refine_ls_extinction_method none
_refine_ls_goodness_of_fit_ref 1.338
_refine_ls_hydrogen_treatment noref
_refine_ls_number_parameters 198
_refine_ls_number_reflns 2298
_refine_ls_R_factor_gt 0.0694
_refine_ls_shift/su_max 0.0002
_refine_ls_structure_factor_coef Fsqd
_refine_ls_weighting_details 'w = 1/[\s^2^(Fo^2^) + (0.09000(Max(Fo^2^,0) + 2Fc^2^)/3)^2^]'
_refine_ls_weighting_scheme calc
_refine_ls_wR_factor_ref 0.1685
_reflns_number_gt 2298
_reflns_number_total 5262
_reflns_threshold_expression F^2^>3.0\s(F^2^)
_cod_data_source_file ic030083v_2.cif
_cod_data_source_block SMeSeFeBr4
_cod_original_cell_volume 1168.8(3)
_cod_original_sg_symbol_H-M 'P -1 '
_cod_original_formula_sum 'C11 H8 Br4 Fe S7 Se2 '
_cod_database_code 4314013

loop_
_symmetry_equiv_pos_as_xyz
x,y,z
-x,-y,-z

loop_
_atom_site_label
_atom_site_type_symbol
_atom_site_fract_x
_atom_site_fract_y
_atom_site_fract_z
_atom_site_U_iso_or_equiv
_atom_site_adp_type
_atom_site_occupancy
_atom_site_calc_flag
_atom_site_refinement_flags
_atom_site_disorder_assembly
_atom_site_disorder_group
Br(1) Br 0.7756(4) -0.4167(3) 0.8619(2) 0.0559(9) Uani 0.90 d P . .
Br(2) Br 0.7778(2) -0.4685(2) 0.6096(1) 0.0301(6) Uani 1.00 d . . .
Br(3) Br 1.0557(3) -0.2192(2) 0.6144(2) 0.0429(7) Uani 1.00 d . . .
Br(4) Br 0.6150(3) -0.1364(3) 0.6486(3) 0.0542(9) Uani 0.90 d P . .
Br(5) Br 0.621(3) -0.074(2) 0.566(2) 0.056(8) Uani 0.10 d P . .
Br(6) Br 0.649(3) -0.317(2) 0.833(2) 0.039(6) Uani 0.10 d P . .
Se(1) Se 1.0077(2) -0.7455(2) 0.7681(1) 0.0265(5) Uani 1.00 d . . .
Se(2) Se 1.2004(3) -1.0040(2) 0.7325(2) 0.0381(6) Uani 1.00 d . . .
Fe(1) Fe 0.8077(4) -0.3094(4) 0.6838(3) 0.025(1) Uani 0.90 d P . .
Fe(2) Fe 0.763(3) -0.258(3) 0.653(3) 0.0201 Uani 0.10 d P . .
S(1) S 1.5972(6) -1.3474(5) 1.3930(3) 0.026(1) Uani 1.00 d . . .
S(2) S 1.6950(7) -1.5243(6) 1.2489(4) 0.038(2) Uani 1.00 d . . .
S(3) S 1.4220(6) -1.1537(5) 1.2356(3) 0.024(1) Uani 1.00 d . . .
S(4) S 1.5170(6) -1.3118(6) 1.0981(3) 0.031(1) Uani 1.00 d . . .
S(5) S 1.2355(6) -0.9328(6) 1.0843(4) 0.034(1) Uani 1.00 d . . .
S(6) S 1.3142(6) -1.0819(5) 0.9389(3) 0.031(1) Uani 1.00 d . . .
S(7) S 1.0316(6) -0.7235(5) 0.9723(4) 0.034(1) Uani 1.00 d . . .
C(1) C 1.439(3) -1.270(2) 1.465(2) 0.041(5) Uiso 1.00 d . . .
C(2) C 1.716(3) -1.584(3) 1.143(2) 0.051(6) Uiso 1.00 d . . .
C(3) C 1.536(2) -1.299(2) 1.277(1) 0.022(4) Uiso 1.00 d . . .
C(4) C 1.582(2) -1.372(2) 1.213(1) 0.023(4) Uiso 1.00 d . . .
C(5) C 1.415(2) -1.170(2) 1.119(1) 0.031(5) Uiso 1.00 d . . .
C(6) C 1.332(2) -1.068(2) 1.055(1) 0.029(4) Uiso 1.00 d . . .
C(7) C 1.140(2) -0.860(2) 0.977(1) 0.020(4) Uiso 1.00 d . . .
C(8) C 1.186(2) -0.936(2) 0.911(1) 0.019(4) Uiso 1.00 d . . .
C(9) C 1.136(2) -0.897(2) 0.815(1) 0.030(5) Uiso 1.00 d . . .
C(10) C 1.008(2) -0.786(2) 0.645(1) 0.036(5) Uiso 1.00 d . . .
C(11) C 1.090(3) -0.895(3) 0.632(2) 0.047(6) Uiso 1.00 d . . .
H(1) H 1.3418 -1.3078 1.4710 0.0496 Uiso 1.00 calc . . .
H(2) H 1.4346 -1.1740 1.4303 0.0496 Uiso 1.00 calc . . .
H(3) H 1.4575 -1.2883 1.5320 0.0496 Uiso 1.00 calc . . .
H(4) H 1.7675 -1.5179 1.0816 0.0616 Uiso 1.00 calc . . .
H(5) H 1.6146 -1.5997 1.1365 0.0616 Uiso 1.00 calc . . .
H(6) H 1.7775 -1.6680 1.1554 0.0616 Uiso 1.00 calc . . .
H(7) H 0.9500 -0.7293 0.5957 0.0437 Uiso 1.00 calc . . .
H(8) H 1.0926 -0.9187 0.5730 0.0564 Uiso 1.00 calc . . .

loop_
_atom_site_aniso_label
_atom_site_aniso_U_11
_atom_site_aniso_U_22
_atom_site_aniso_U_33
_atom_site_aniso_U_12
_atom_site_aniso_U_13
_atom_site_aniso_U_23
Br(1) 0.081(2) 0.064(2) 0.023(1) -0.012(2) -0.012(1) -0.011(1)
Br(2) 0.039(1) 0.025(1) 0.031(1) 0.0002(10) -0.0113(9) -0.0120(9)
Br(3) 0.046(1) 0.039(1) 0.048(1) -0.009(1) -0.017(1) -0.011(1)
Br(4) 0.054(2) 0.042(2) 0.073(2) 0.024(1) -0.019(2) -0.032(2)
Br(5) 0.06(2) 0.03(1) 0.07(2) 0.02(1) -0.02(1) 0.02(1)
Br(6) 0.05(1) 0.02(1) 0.04(1) -0.02(1) 0.014(10) -0.020(9)
Se(1) 0.020(1) 0.019(1) 0.035(1) 0.0002(8) -0.0052(8) -0.0036(9)
Se(2) 0.054(1) 0.026(1) 0.037(1) 0.010(1) -0.021(1) -0.0105(10)
Fe(1) 0.034(2) 0.018(2) 0.027(2) 0.006(2) -0.011(2) -0.012(2)
Fe(2) 0.04(2) 0.02(1) 0.03(2) -0.02(1) 0.00(1) 0.00(1)
S(1) 0.033(3) 0.028(3) 0.016(2) 0.000(2) -0.008(2) -0.002(2)
S(2) 0.053(4) 0.031(3) 0.023(2) 0.001(3) 0.001(2) -0.007(2)
S(3) 0.027(3) 0.024(3) 0.019(2) -0.004(2) -0.010(2) 0.000(2)
S(4) 0.041(3) 0.033(3) 0.020(2) -0.013(3) -0.008(2) -0.007(2)
S(5) 0.038(3) 0.029(3) 0.031(3) -0.004(3) -0.014(2) 0.001(2)
S(6) 0.036(3) 0.028(3) 0.028(3) -0.005(2) -0.011(2) -0.005(2)
S(7) 0.024(3) 0.017(3) 0.041(3) 0.007(2) 0.009(2) 0.000(2)

loop_
_atom_type_symbol
_atom_type_description
_atom_type_scat_dispersion_real
_atom_type_scat_dispersion_imag
_atom_type_scat_source
C C 0.003 0.002
;International Tables for Crystallography
(1992, Vol. C, Tables 4.2.6.8 and 6.1.1.1)
;
H H 0.000 0.000
;International Tables for Crystallography
(1992, Vol. C, Table 6.1.1.2)
;
S S 0.125 0.123
;International Tables for Crystallography
(1992, Vol. C, Tables 4.2.6.8 and 6.1.1.1)
;
Se Se -0.093 2.226
;International Tables for Crystallography
(1992, Vol. C, Tables 4.2.6.8 and 6.1.1.1)
;
Fe Fe 0.346 0.844
;International Tables for Crystallography
(1992, Vol. C, Tables 4.2.6.8 and 6.1.1.1)
;
Br Br -0.290 2.459
;International Tables for Crystallography
(1992, Vol. C, Tables 4.2.6.8 and 6.1.1.1)
;

loop_
_geom_angle_atom_site_label_1
_geom_angle_atom_site_label_2
_geom_angle_atom_site_label_3
_geom_angle
_geom_angle_site_symmetry_1
_geom_angle_site_symmetry_2
_geom_angle_site_symmetry_3
_geom_angle_publ_flag
Br(6) Br(1) Fe(1) 66.9(8) . 1_555 1_555 yes
Fe(1) Br(2) Fe(2) 16.6(8) . 1_555 1_555 yes
Fe(1) Br(3) Fe(2) 15.9(6) . 1_555 1_555 yes
Br(5) Br(4) Br(6) 168(1) . 1_555 1_555 yes
Br(5) Br(4) Fe(1) 116(1) . 1_555 1_555 yes
Br(5) Br(4) Fe(2) 107(1) . 1_555 1_555 yes
Br(6) Br(4) Fe(1) 51.6(5) . 1_555 1_555 yes
Br(6) Br(4) Fe(2) 60(1) . 1_555 1_555 yes
Fe(1) Br(4) Fe(2) 9(1) . 1_555 1_555 yes
Br(4) Br(5) Fe(2) 44(1) . 1_555 1_555 yes
Br(1) Br(6) Br(4) 131(1) . 1_555 1_555 yes
Br(1) Br(6) Fe(1) 76.0(9) . 1_555 1_555 yes
Br(1) Br(6) Fe(2) 93(1) . 1_555 1_555 yes
Br(4) Br(6) Fe(1) 55.4(4) . 1_555 1_555 yes
Br(4) Br(6) Fe(2) 38.4(7) . 1_555 1_555 yes
Fe(1) Br(6) Fe(2) 17.1(7) . 1_555 1_555 yes
C(9) Se(1) C(10) 92.5(10) . 1_555 1_555 yes
C(9) Se(2) C(11) 93(1) . 1_555 1_555 yes
Br(1) Fe(1) Br(2) 109.3(2) . 1_555 1_555 yes
Br(1) Fe(1) Br(3) 110.0(2) . 1_555 1_555 yes
Br(1) Fe(1) Br(4) 109.8(2) . 1_555 1_555 yes
Br(1) Fe(1) Br(6) 37.1(6) . 1_555 1_555 yes
Br(1) Fe(1) Fe(2) 132(2) . 1_555 1_555 yes
Br(2) Fe(1) Br(3) 109.7(2) . 1_555 1_555 yes
Br(2) Fe(1) Br(4) 108.0(2) . 1_555 1_555 yes
Br(2) Fe(1) Br(6) 118.5(7) . 1_555 1_555 yes
Br(2) Fe(1) Fe(2) 93(3) . 1_555 1_555 yes
Br(3) Fe(1) Br(4) 110.0(2) . 1_555 1_555 yes
Br(3) Fe(1) Br(6) 128.2(7) . 1_555 1_555 yes
Br(3) Fe(1) Fe(2) 100(2) . 1_555 1_555 yes
Br(4) Fe(1) Br(6) 73.0(6) . 1_555 1_555 yes
Br(4) Fe(1) Fe(2) 23(2) . 1_555 1_555 yes
Br(6) Fe(1) Fe(2) 95(2) . 1_555 1_555 yes
Br(2) Fe(2) Br(3) 98(1) . 1_555 1_555 yes
Br(2) Fe(2) Br(4) 128(1) . 1_555 1_555 yes
Br(2) Fe(2) Br(5) 117(1) . 1_555 1_555 yes
Br(2) Fe(2) Br(6) 107(1) . 1_555 1_555 yes
Br(2) Fe(2) Fe(1) 70(2) . 1_555 1_555 yes
Br(3) Fe(2) Br(4) 126(1) . 1_555 1_555 yes
Br(3) Fe(2) Br(5) 113(1) . 1_555 1_555 yes
Br(3) Fe(2) Br(6) 111(1) . 1_555 1_555 yes
Br(3) Fe(2) Fe(1) 64(2) . 1_555 1_555 yes
Br(4) Fe(2) Br(5) 27.5(9) . 1_555 1_555 yes
Br(4) Fe(2) Br(6) 80(1) . 1_555 1_555 yes
Br(4) Fe(2) Fe(1) 147(4) . 1_555 1_555 yes
Br(5) Fe(2) Br(6) 108(1) . 1_555 1_555 yes
Br(5) Fe(2) Fe(1) 172(4) . 1_555 1_555 yes
Br(6) Fe(2) Fe(1) 67(2) . 1_555 1_555 yes
C(1) S(1) C(3) 99.9(10) . 1_555 1_555 yes
C(2) S(2) C(4) 102(1) . 1_555 1_555 yes
C(3) S(3) C(5) 96.8(10) . 1_555 1_555 yes
C(4) S(4) C(5) 95(1) . 1_555 1_555 yes
C(6) S(5) C(7) 99(1) . 1_555 1_555 yes
C(6) S(6) C(8) 93.9(10) . 1_555 1_555 yes
S(1) C(1) H(1) 109.5 . 1_555 1_555 no
S(1) C(1) H(2) 109.5 . 1_555 1_555 no
S(1) C(1) H(3) 109.5 . 1_555 1_555 no
H(1) C(1) H(2) 109.5 . 1_555 1_555 no
H(1) C(1) H(3) 109.5 . 1_555 1_555 no
H(2) C(1) H(3) 109.5 . 1_555 1_555 no
S(2) C(2) H(4) 109.5 . 1_555 1_555 no
S(2) C(2) H(5) 109.5 . 1_555 1_555 no
S(2) C(2) H(6) 109.5 . 1_555 1_555 no
H(4) C(2) H(5) 109.5 . 1_555 1_555 no
H(4) C(2) H(6) 109.5 . 1_555 1_555 no
H(5) C(2) H(6) 109.5 . 1_555 1_555 no
S(1) C(3) S(3) 122(1) . 1_555 1_555 yes
S(1) C(3) C(4) 121(1) . 1_555 1_555 yes
S(3) C(3) C(4) 116(1) . 1_555 1_555 yes
S(2) C(4) S(4) 122(1) . 1_555 1_555 yes
S(2) C(4) C(3) 119(1) . 1_555 1_555 yes
S(4) C(4) C(3) 117(1) . 1_555 1_555 yes
S(3) C(5) S(4) 114(1) . 1_555 1_555 yes
S(3) C(5) C(6) 118(1) . 1_555 1_555 yes
S(4) C(5) C(6) 127(1) . 1_555 1_555 yes
S(5) C(6) S(6) 116(1) . 1_555 1_555 yes
S(5) C(6) C(5) 123(1) . 1_555 1_555 yes
S(6) C(6) C(5) 120(1) . 1_555 1_555 yes
S(5) C(7) S(7) 117(1) . 1_555 1_555 yes
S(5) C(7) C(8) 109(1) . 1_555 1_555 yes
S(7) C(7) C(8) 133(1) . 1_555 1_555 yes
S(6) C(8) C(7) 121(1) . 1_555 1_555 yes
S(6) C(8) C(9) 116(1) . 1_555 1_555 yes
C(7) C(8) C(9) 121(1) . 1_555 1_555 yes
Se(1) C(9) Se(2) 116(1) . 1_555 1_555 yes
Se(1) C(9) C(8) 124(1) . 1_555 1_555 yes
Se(2) C(9) C(8) 119(1) . 1_555 1_555 yes
Se(1) C(10) C(11) 117(1) . 1_555 1_555 yes
Se(1) C(10) H(7) 121.1 . 1_555 1_555 no
C(11) C(10) H(7) 121.1 . 1_555 1_555 no
Se(2) C(11) C(10) 119(2) . 1_555 1_555 yes
Se(2) C(11) H(8) 120.4 . 1_555 1_555 no
C(10) C(11) H(8) 120.4 . 1_555 1_555 no

loop_
_geom_bond_atom_site_label_1
_geom_bond_atom_site_label_2
_geom_bond_distance
_geom_bond_site_symmetry_1
_geom_bond_site_symmetry_2
_geom_bond_publ_flag
Br(1) Br(6) 1.45(2) . . yes
Br(1) Fe(1) 2.332(4) . . yes
Br(2) Fe(1) 2.322(5) . . yes
Br(2) Fe(2) 2.46(3) . . yes
Br(3) Fe(1) 2.307(4) . . yes
Br(3) Fe(2) 2.53(3) . . yes
Br(4) Br(5) 1.11(3) . . yes
Br(4) Br(6) 2.69(2) . . yes
Br(4) Fe(1) 2.320(5) . . yes
Br(4) Fe(2) 1.70(3) . . yes
Br(5) Fe(2) 2.29(4) . . yes
Br(6) Fe(1) 2.21(2) . . yes
Br(6) Fe(2) 2.38(4) . . yes
Se(1) C(9) 1.84(2) . . yes
Se(1) C(10) 1.93(3) . . yes
Se(2) C(9) 1.84(2) . . yes
Se(2) C(11) 1.87(2) . . yes
Fe(1) Fe(2) 0.70(3) . . yes
S(1) C(1) 1.80(2) . . yes
S(1) C(3) 1.74(2) . . yes
S(2) C(2) 1.78(3) . . yes
S(2) C(4) 1.75(2) . . yes
S(3) C(3) 1.71(2) . . yes
S(3) C(5) 1.73(2) . . yes
S(4) C(4) 1.73(2) . . yes
S(4) C(5) 1.72(2) . . yes
S(5) C(6) 1.69(2) . . yes
S(5) C(7) 1.80(2) . . yes
S(6) C(6) 1.74(2) . . yes
S(6) C(8) 1.76(2) . . yes
S(7) C(7) 1.60(2) . . yes
C(1) H(1) 0.950 . . no
C(1) H(2) 0.950 . . no
C(1) H(3) 0.950 . . no
C(2) H(4) 0.950 . . no
C(2) H(5) 0.950 . . no
C(2) H(6) 0.950 . . no
C(3) C(4) 1.35(3) . . yes
C(5) C(6) 1.39(3) . . yes
C(7) C(8) 1.39(3) . . yes
C(8) C(9) 1.43(3) . . yes
C(10) C(11) 1.31(3) . . yes
C(10) H(7) 0.950 . . no
C(11) H(8) 0.950 . . no

loop_
_geom_contact_atom_site_label_1
_geom_contact_atom_site_label_2
_geom_contact_distance
_geom_contact_site_symmetry_1
_geom_contact_site_symmetry_2
_geom_contact_publ_flag
Br(3) Fe(2) 2.53(3) . . ?
Br(4) Br(6) 2.69(2) . . ?
Br(2) C(3) 3.55(2) . 2_737 ?
Br(2) S(1) 3.556(5) . 1_464 ?
Br(3) C(11) 3.52(3) . 1_565 ?
Br(3) S(2) 3.555(6) . 2_837 ?
Br(3) C(1) 3.59(2) . 1_564 ?
Br(5) Br(5) 3.08(6) . 2_656 ?
Br(5) C(11) 3.38(4) . 2_746 ?
Br(5) C(1) 3.44(4) . 2_747 ?
Br(5) C(1) 3.57(5) . 1_464 ?
Br(6) C(2) 3.37(4) . 2_737 ?
Br(6) S(5) 3.54(3) . 2_747 ?
S(3) S(6) 3.423(6) . 2_837 ?
S(3) C(8) 3.58(2) . 2_837 ?
S(4) C(7) 3.42(2) . 2_837 ?
S(4) S(5) 3.432(7) . 2_837 ?
S(6) C(5) 3.48(2) . 2_837 ?
S(6) S(7) 3.548(8) . 2_737 ?
C(3) C(9) 3.42(3) . 2_837 ?
C(3) C(8) 3.55(2) . 2_837 ?
C(4) C(7) 3.54(2) . 2_837 ?
C(5) C(6) 3.38(2) . 2_837 ?
C(6) C(6) 3.19(4) . 2_837 ?
C(7) C(8) 3.46(2) . 2_737 ?

loop_
_geom_torsion_atom_site_label_1
_geom_torsion_atom_site_label_2
_geom_torsion_atom_site_label_3
_geom_torsion_atom_site_label_4
_geom_torsion
_geom_torsion_site_symmetry_1
_geom_torsion_site_symmetry_2
_geom_torsion_site_symmetry_3
_geom_torsion_site_symmetry_4
_geom_torsion_publ_flag
Br(1) Br(6) Br(4) Br(5) 12(9) 1_555 1_555 1_555 1_555 yes
Br(1) Br(6) Br(4) Fe(1) 8(1) 1_555 1_555 1_555 1_555 yes
Br(1) Br(6) Br(4) Fe(2) 10(2) 1_555 1_555 1_555 1_555 yes
Br(1) Br(6) Fe(1) Br(2) 84(1) 1_555 1_555 1_555 1_555 yes
Br(1) Br(6) Fe(1) Br(3) -71(1) 1_555 1_555 1_555 1_555 yes
Br(1) Br(6) Fe(1) Br(4) -173(1) 1_555 1_555 1_555 1_555 yes
Br(1) Br(6) Fe(1) Fe(2) -178(2) 1_555 1_555 1_555 1_555 yes
Br(1) Br(6) Fe(2) Br(2) 60(1) 1_555 1_555 1_555 1_555 yes
Br(1) Br(6) Fe(2) Br(3) -46(1) 1_555 1_555 1_555 1_555 yes
Br(1) Br(6) Fe(2) Br(4) -172(1) 1_555 1_555 1_555 1_555 yes
Br(1) Br(6) Fe(2) Br(5) -172(1) 1_555 1_555 1_555 1_555 yes
Br(1) Br(6) Fe(2) Fe(1) 1(2) 1_555 1_555 1_555 1_555 yes
Br(1) Fe(1) Br(2) Fe(2) 137(2) 1_555 1_555 1_555 1_555 yes
Br(1) Fe(1) Br(3) Fe(2) -142(3) 1_555 1_555 1_555 1_555 yes
Br(1) Fe(1) Br(4) Br(5) 176(1) 1_555 1_555 1_555 1_555 yes
Br(1) Fe(1) Br(4) Br(6) -4.0(7) 1_555 1_555 1_555 1_555 yes
Br(1) Fe(1) Br(4) Fe(2) -171(6) 1_555 1_555 1_555 1_555 yes
Br(1) Fe(1) Br(6) Br(4) 173(1) 1_555 1_555 1_555 1_555 yes
Br(1) Fe(1) Br(6) Fe(2) 178(2) 1_555 1_555 1_555 1_555 yes
Br(1) Fe(1) Fe(2) Br(2) -120(2) 1_555 1_555 1_555 1_555 yes
Br(1) Fe(1) Fe(2) Br(3) 129(3) 1_555 1_555 1_555 1_555 yes
Br(1) Fe(1) Fe(2) Br(4) 11(8) 1_555 1_555 1_555 1_555 yes
Br(1) Fe(1) Fe(2) Br(5) 55(23) 1_555 1_555 1_555 1_555 yes
Br(1) Fe(1) Fe(2) Br(6) 0(2) 1_555 1_555 1_555 1_555 yes
Br(2) Fe(1) Br(1) Br(6) -111(1) 1_555 1_555 1_555 1_555 yes
Br(2) Fe(1) Br(3) Fe(2) 97(3) 1_555 1_555 1_555 1_555 yes
Br(2) Fe(1) Br(4) Br(5) -63(1) 1_555 1_555 1_555 1_555 yes
Br(2) Fe(1) Br(4) Br(6) 115.1(7) 1_555 1_555 1_555 1_555 yes
Br(2) Fe(1) Br(4) Fe(2) -51(6) 1_555 1_555 1_555 1_555 yes
Br(2) Fe(1) Br(6) Br(4) -101.7(4) 1_555 1_555 1_555 1_555 yes
Br(2) Fe(1) Br(6) Fe(2) -96(2) 1_555 1_555 1_555 1_555 yes
Br(2) Fe(1) Fe(2) Br(3) -110.6(7) 1_555 1_555 1_555 1_555 yes
Br(2) Fe(1) Fe(2) Br(4) 131(6) 1_555 1_555 1_555 1_555 yes
Br(2) Fe(1) Fe(2) Br(5) 175(22) 1_555 1_555 1_555 1_555 yes
Br(2) Fe(1) Fe(2) Br(6) 119.0(8) 1_555 1_555 1_555 1_555 yes
Br(2) Fe(2) Br(3) Fe(1) -63(2) 1_555 1_555 1_555 1_555 yes
Br(2) Fe(2) Br(4) Br(5) -75(2) 1_555 1_555 1_555 1_555 yes
Br(2) Fe(2) Br(4) Br(6) 104(1) 1_555 1_555 1_555 1_555 yes
Br(2) Fe(2) Br(4) Fe(1) 116(6) 1_555 1_555 1_555 1_555 yes
Br(2) Fe(2) Br(5) Br(4) 121(2) 1_555 1_555 1_555 1_555 yes
Br(2) Fe(2) Br(6) Br(4) -127(1) 1_555 1_555 1_555 1_555 yes
Br(2) Fe(2) Br(6) Fe(1) 59(2) 1_555 1_555 1_555 1_555 yes
Br(2) Fe(2) Fe(1) Br(3) 110.6(7) 1_555 1_555 1_555 1_555 yes
Br(2) Fe(2) Fe(1) Br(4) -131(6) 1_555 1_555 1_555 1_555 yes
Br(2) Fe(2) Fe(1) Br(6) -119.0(8) 1_555 1_555 1_555 1_555 yes
Br(3) Fe(1) Br(1) Br(6) 127(1) 1_555 1_555 1_555 1_555 yes
Br(3) Fe(1) Br(2) Fe(2) -101(2) 1_555 1_555 1_555 1_555 yes
Br(3) Fe(1) Br(4) Br(5) 55(1) 1_555 1_555 1_555 1_555 yes
Br(3) Fe(1) Br(4) Br(6) -125.2(8) 1_555 1_555 1_555 1_555 yes
Br(3) Fe(1) Br(4) Fe(2) 67(6) 1_555 1_555 1_555 1_555 yes
Br(3) Fe(1) Br(6) Br(4) 102.3(5) 1_555 1_555 1_555 1_555 yes
Br(3) Fe(1) Br(6) Fe(2) 107(2) 1_555 1_555 1_555 1_555 yes
Br(3) Fe(1) Fe(2) Br(4) -117(5) 1_555 1_555 1_555 1_555 yes
Br(3) Fe(1) Fe(2) Br(5) -73(22) 1_555 1_555 1_555 1_555 yes
Br(3) Fe(1) Fe(2) Br(6) -130(1) 1_555 1_555 1_555 1_555 yes
Br(3) Fe(2) Br(2) Fe(1) 58(1) 1_555 1_555 1_555 1_555 yes
Br(3) Fe(2) Br(4) Br(5) 70(2) 1_555 1_555 1_555 1_555 yes
Br(3) Fe(2) Br(4) Br(6) -110(2) 1_555 1_555 1_555 1_555 yes
Br(3) Fe(2) Br(4) Fe(1) -98(7) 1_555 1_555 1_555 1_555 yes
Br(3) Fe(2) Br(5) Br(4) -124(2) 1_555 1_555 1_555 1_555 yes
Br(3) Fe(2) Br(6) Br(4) 125(1) 1_555 1_555 1_555 1_555 yes
Br(3) Fe(2) Br(6) Fe(1) -47(2) 1_555 1_555 1_555 1_555 yes
Br(3) Fe(2) Fe(1) Br(4) 117(5) 1_555 1_555 1_555 1_555 yes
Br(3) Fe(2) Fe(1) Br(6) 130(1) 1_555 1_555 1_555 1_555 yes
Br(4) Br(5) Fe(2) Br(6) 0(1) 1_555 1_555 1_555 1_555 yes
Br(4) Br(5) Fe(2) Fe(1) -53(22) 1_555 1_555 1_555 1_555 yes
Br(4) Br(6) Br(1) Fe(1) -6(1) 1_555 1_555 1_555 1_555 yes
Br(4) Br(6) Fe(1) Fe(2) -5(2) 1_555 1_555 1_555 1_555 yes
Br(4) Br(6) Fe(2) Br(5) -0.2(9) 1_555 1_555 1_555 1_555 yes
Br(4) Br(6) Fe(2) Fe(1) 173(3) 1_555 1_555 1_555 1_555 yes
Br(4) Fe(1) Br(1) Br(6) 6(1) 1_555 1_555 1_555 1_555 yes
Br(4) Fe(1) Br(2) Fe(2) 17(2) 1_555 1_555 1_555 1_555 yes
Br(4) Fe(1) Br(3) Fe(2) -21(3) 1_555 1_555 1_555 1_555 yes
Br(4) Fe(1) Br(6) Fe(2) 5(2) 1_555 1_555 1_555 1_555 yes
Br(4) Fe(1) Fe(2) Br(5) 44(19) 1_555 1_555 1_555 1_555 yes
Br(4) Fe(1) Fe(2) Br(6) -12(6) 1_555 1_555 1_555 1_555 yes
Br(4) Fe(2) Br(2) Fe(1) -149(3) 1_555 1_555 1_555 1_555 yes
Br(4) Fe(2) Br(3) Fe(1) 143(5) 1_555 1_555 1_555 1_555 yes
Br(4) Fe(2) Br(6) Fe(1) -173(3) 1_555 1_555 1_555 1_555 yes
Br(4) Fe(2) Fe(1) Br(6) 12(6) 1_555 1_555 1_555 1_555 yes
Br(5) Br(4) Br(6) Fe(1) 3(8) 1_555 1_555 1_555 1_555 yes
Br(5) Br(4) Br(6) Fe(2) 1(8) 1_555 1_555 1_555 1_555 yes
Br(5) Br(4) Fe(1) Br(6) -179(2) 1_555 1_555 1_555 1_555 yes
Br(5) Br(4) Fe(1) Fe(2) -12(6) 1_555 1_555 1_555 1_555 yes
Br(5) Br(4) Fe(2) Br(6) -179(1) 1_555 1_555 1_555 1_555 yes
Br(5) Br(4) Fe(2) Fe(1) 168(6) 1_555 1_555 1_555 1_555 yes
Br(5) Fe(2) Br(2) Fe(1) -179(3) 1_555 1_555 1_555 1_555 yes
Br(5) Fe(2) Br(3) Fe(1) 172(4) 1_555 1_555 1_555 1_555 yes
Br(5) Fe(2) Br(4) Br(6) 179(1) 1_555 1_555 1_555 1_555 yes
Br(5) Fe(2) Br(4) Fe(1) -168(6) 1_555 1_555 1_555 1_555 yes
Br(5) Fe(2) Br(6) Fe(1) -173(4) 1_555 1_555 1_555 1_555 yes
Br(5) Fe(2) Fe(1) Br(6) 56(22) 1_555 1_555 1_555 1_555 yes
Br(6) Br(1) Fe(1) Fe(2) 1(3) 1_555 1_555 1_555 1_555 yes
Br(6) Br(4) Br(5) Fe(2) -1(8) 1_555 1_555 1_555 1_555 yes
Br(6) Br(4) Fe(1) Fe(2) 166(6) 1_555 1_555 1_555 1_555 yes
Br(6) Br(4) Fe(2) Fe(1) -11(5) 1_555 1_555 1_555 1_555 yes
Br(6) Fe(1) Br(2) Fe(2) 97(2) 1_555 1_555 1_555 1_555 yes
Br(6) Fe(1) Br(3) Fe(2) -105(3) 1_555 1_555 1_555 1_555 yes
Br(6) Fe(1) Br(4) Fe(2) -166(6) 1_555 1_555 1_555 1_555 yes
Br(6) Fe(2) Br(2) Fe(1) -57(2) 1_555 1_555 1_555 1_555 yes
Br(6) Fe(2) Br(3) Fe(1) 49(2) 1_555 1_555 1_555 1_555 yes
Br(6) Fe(2) Br(4) Fe(1) 11(5) 1_555 1_555 1_555 1_555 yes
Se(1) C(9) Se(2) C(11) 0(1) 1_555 1_555 1_555 1_555 yes
Se(1) C(9) C(8) S(6) -178(1) 1_555 1_555 1_555 1_555 yes
Se(1) C(9) C(8) C(7) 0(2) 1_555 1_555 1_555 1_555 yes
Se(1) C(10) C(11) Se(2) 0(2) 1_555 1_555 1_555 1_555 yes
Se(2) C(9) Se(1) C(10) 0(1) 1_555 1_555 1_555 1_555 yes
Se(2) C(9) C(8) S(6) 2(2) 1_555 1_555 1_555 1_555 yes
Se(2) C(9) C(8) C(7) -179(1) 1_555 1_555 1_555 1_555 yes
Fe(1) Br(1) Br(6) Fe(2) -0.4(9) 1_555 1_555 1_555 1_555 yes
Fe(1) Br(4) Br(5) Fe(2) 2(1) 1_555 1_555 1_555 1_555 yes
Fe(1) Br(4) Br(6) Fe(2) -2(1) 1_555 1_555 1_555 1_555 yes
Fe(1) Br(6) Br(4) Fe(2) 2(1) 1_555 1_555 1_555 1_555 yes
S(1) C(3) S(3) C(5) 178(1) 1_555 1_555 1_555 1_555 yes
S(1) C(3) C(4) S(2) 4(2) 1_555 1_555 1_555 1_555 yes
S(1) C(3) C(4) S(4) -178.7(10) 1_555 1_555 1_555 1_555 yes
S(2) C(4) S(4) C(5) 178(1) 1_555 1_555 1_555 1_555 yes
S(2) C(4) C(3) S(3) -178(1) 1_555 1_555 1_555 1_555 yes
S(3) C(3) S(1) C(1) 27(1) 1_555 1_555 1_555 1_555 yes
S(3) C(3) C(4) S(4) -1(2) 1_555 1_555 1_555 1_555 yes
S(3) C(5) S(4) C(4) 0(1) 1_555 1_555 1_555 1_555 yes
S(3) C(5) C(6) S(5) -1(2) 1_555 1_555 1_555 1_555 yes
S(3) C(5) C(6) S(6) -177(1) 1_555 1_555 1_555 1_555 yes
S(4) C(4) S(2) C(2) 0(1) 1_555 1_555 1_555 1_555 yes
S(4) C(5) S(3) C(3) 0(1) 1_555 1_555 1_555 1_555 yes
S(4) C(5) C(6) S(5) 179(1) 1_555 1_555 1_555 1_555 yes
S(4) C(5) C(6) S(6) 3(2) 1_555 1_555 1_555 1_555 yes
S(5) C(6) S(6) C(8) -1(1) 1_555 1_555 1_555 1_555 yes
S(5) C(7) C(8) S(6) 1(1) 1_555 1_555 1_555 1_555 yes
S(5) C(7) C(8) C(9) -176(1) 1_555 1_555 1_555 1_555 yes
S(6) C(6) S(5) C(7) 2(1) 1_555 1_555 1_555 1_555 yes
S(6) C(8) C(7) S(7) 178(1) 1_555 1_555 1_555 1_555 yes
S(7) C(7) S(5) C(6) -179(1) 1_555 1_555 1_555 1_555 yes
S(7) C(7) C(8) C(9) 0(2) 1_555 1_555 1_555 1_555 yes
C(1) S(1) C(3) C(4) -155(1) 1_555 1_555 1_555 1_555 yes
C(2) S(2) C(4) C(3) 177(1) 1_555 1_555 1_555 1_555 yes
C(3) S(3) C(5) C(6) -179(1) 1_555 1_555 1_555 1_555 yes
C(3) C(4) S(4) C(5) 0(1) 1_555 1_555 1_555 1_555 yes
C(4) S(4) C(5) C(6) 178(1) 1_555 1_555 1_555 1_555 yes
C(4) C(3) S(3) C(5) 0(1) 1_555 1_555 1_555 1_555 yes
C(5) C(6) S(5) C(7) -173(1) 1_555 1_555 1_555 1_555 yes
C(5) C(6) S(6) C(8) 174(1) 1_555 1_555 1_555 1_555 yes
C(6) S(5) C(7) C(8) -2(1) 1_555 1_555 1_555 1_555 yes
C(6) S(6) C(8) C(7) 0(1) 1_555 1_555 1_555 1_555 yes
C(6) S(6) C(8) C(9) 177(1) 1_555 1_555 1_555 1_555 yes
C(8) C(9) Se(1) C(10) -178(1) 1_555 1_555 1_555 1_555 yes
C(8) C(9) Se(2) C(11) 178(1) 1_555 1_555 1_555 1_555 yes
C(9) Se(1) C(10) C(11) 0(1) 1_555 1_555 1_555 1_555 yes
C(9) Se(2) C(11) C(10) 0(1) 1_555 1_555 1_555 1_555 yes
